data_7217284
loop_
_publ_author_name
'S\"ohner, T.'
'Braun, F.'
'Over, L. C.'
'Mehlhose, S.'
'Rominger, F.'
'Straub, B. F.'

_publ_section_title
;
 Halogen-free water-stable aluminates as replacement for persistent
 fluorinated weakly-coordinating anions
;
_journal_issue 11
_journal_name_full 'Green Chem.'
_journal_page_first 4696
_journal_paper_doi 10.1039/C4GC00928B
_journal_volume 16
_journal_year 2014
_chemical_formula_sum 'C34 H52 N2 O2'
_chemical_formula_weight 520.78
_chemical_name_common 'Aletbat Bisphenol'
_chemical_name_systematic
;
 ?
;
_space_group_IT_number 2
_symmetry_cell_setting triclinic
_symmetry_space_group_name_Hall '-P 1'
_symmetry_space_group_name_H-M 'P -1'
_atom_sites_solution_hydrogens geom
_atom_sites_solution_primary direct
_atom_sites_solution_secondary difmap
_audit_creation_method SHELXL-97
_cell_angle_alpha 101.025(5)
_cell_angle_beta 93.011(5)
_cell_angle_gamma 104.712(5)
_cell_formula_units_Z 1
_cell_length_a 5.9662(13)
_cell_length_b 10.201(2)
_cell_length_c 14.270(3)
_cell_measurement_reflns_used 1121
_cell_measurement_temperature 200(2)
_cell_measurement_theta_max 21.37
_cell_measurement_theta_min 2.30
_cell_volume 819.8(3)
_computing_cell_refinement 'Bruker SAINT'
_computing_data_collection 'Bruker APEX2'
_computing_data_reduction 'Bruker SAINT'
_computing_molecular_graphics 'Bruker SHELXTL'
_computing_publication_material 'Bruker SHELXTL'
_computing_structure_refinement 'SHELXL-97 (Sheldrick, 2008)'
_computing_structure_solution 'SHELXS-97 (Sheldrick, 2008)'
_diffrn_ambient_temperature 200(2)
_diffrn_measured_fraction_theta_full 0.995
_diffrn_measured_fraction_theta_max 0.995
_diffrn_measurement_device_type 'Bruker APEX-II Quazar'
_diffrn_measurement_method '\f and \w scans'
_diffrn_radiation_monochromator graphite
_diffrn_radiation_source 'fine-focus sealed tube'
_diffrn_radiation_type MoK\a
_diffrn_radiation_wavelength 0.71073
_diffrn_reflns_av_R_equivalents 0.0438
_diffrn_reflns_av_sigmaI/netI 0.0803
_diffrn_reflns_limit_h_max 7
_diffrn_reflns_limit_h_min -7
_diffrn_reflns_limit_k_max 12
_diffrn_reflns_limit_k_min -12
_diffrn_reflns_limit_l_max 16
_diffrn_reflns_limit_l_min -16
_diffrn_reflns_number 5887
_diffrn_reflns_theta_full 25.02
_diffrn_reflns_theta_max 25.02
_diffrn_reflns_theta_min 1.46
_exptl_absorpt_coefficient_mu 0.064
_exptl_absorpt_correction_T_max 0.9961
_exptl_absorpt_correction_T_min 0.9766
_exptl_absorpt_correction_type multi-scan
_exptl_absorpt_process_details
;
Sheldrick, G. M. (2008). <i>SADABS</i>. University of G\"ottingen, Germany.
;
_exptl_crystal_colour colourless
_exptl_crystal_density_diffrn 1.055
_exptl_crystal_density_method 'not measured'
_exptl_crystal_description needle
_exptl_crystal_F_000 286
_exptl_crystal_size_max 0.37
_exptl_crystal_size_mid 0.08
_exptl_crystal_size_min 0.06
_refine_diff_density_max 0.157
_refine_diff_density_min -0.230
_refine_diff_density_rms 0.043
_refine_ls_extinction_method none
_refine_ls_goodness_of_fit_ref 1.060
_refine_ls_hydrogen_treatment mixed
_refine_ls_matrix_type full
_refine_ls_number_parameters 213
_refine_ls_number_reflns 2874
_refine_ls_number_restraints 84
_refine_ls_restrained_S_all 1.057
_refine_ls_R_factor_all 0.1321
_refine_ls_R_factor_gt 0.0700
_refine_ls_shift/su_max 0.000
_refine_ls_shift/su_mean 0.000
_refine_ls_structure_factor_coef Fsqd
_refine_ls_weighting_details 'calc w=1/[\s^2^(Fo^2^)+(0.0606P)^2^+0.3393P] where P=(Fo^2^+2Fc^2^)/3'
_refine_ls_weighting_scheme calc
_refine_ls_wR_factor_gt 0.1515
_refine_ls_wR_factor_ref 0.1785
_reflns_number_gt 1569
_reflns_number_total 2874
_reflns_threshold_expression >2sigma(I)
_cod_data_source_file c4gc00928b2.cif
_cod_data_source_block tis17
_cod_depositor_comments
;
The following automatic conversions were performed:

'_symmetry_cell_setting' value 'Triclinic' changed to 'triclinic'
according to
/usr/data/users/saulius/crontab/automatic-downloads/rss-feeds/RSC/lib/dictionaries/cif_core.dic
dictionary named 'cif_core.dic' version 2.4.2 from 2011-04-26.

Automatic conversion script
Id: cif_fix_values 2281 2013-09-26 08:29:07Z andrius 

 Adding full bibliography for 7217280--7217291.cif.
;
_cod_original_sg_symbol_H-M P-1
_cod_database_code 7217284

loop_
_symmetry_equiv_pos_as_xyz
'x, y, z'
'-x, -y, -z'

loop_
_atom_site_label
_atom_site_type_symbol
_atom_site_fract_x
_atom_site_fract_y
_atom_site_fract_z
_atom_site_U_iso_or_equiv
_atom_site_adp_type
_atom_site_occupancy
_atom_site_symmetry_multiplicity
_atom_site_calc_flag
_atom_site_refinement_flags
_atom_site_disorder_assembly
_atom_site_disorder_group
O1 O 0.3302(4) 0.7351(2) 0.84036(19) 0.0418(8) Uani 0.921(6) 1 d P A 1
H1 H 0.358(7) 0.725(4) 0.894(3) 0.073(16) Uiso 0.921(6) 1 d P A 1
C11 C 0.4995(5) 0.8373(3) 0.8139(2) 0.0323(7) Uani 0.921(6) 1 d P A 1
O1B O 0.919(5) 1.169(3) 0.924(2) 0.059(12) Uiso 0.079(6) 1 d P A 2
C11B C 0.4995(5) 0.8373(3) 0.8139(2) 0.0323(7) Uani 0.079(6) 1 d P A 2
H11B H 0.3854 0.7671 0.8334 0.039 Uiso 0.079(6) 1 calc PR A 2
C12 C 0.6380(5) 0.9479(3) 0.8835(2) 0.0331(8) Uani 1 1 d . . .
C13 C 0.8069(5) 1.0480(3) 0.8539(2) 0.0354(8) Uani 1 1 d . A 1
H13 H 0.9030 1.1224 0.9011 0.042 Uiso 1 1 calc R A 1
C14 C 0.8410(5) 1.0439(3) 0.7582(2) 0.0330(7) Uani 1 1 d . . .
C15 C 0.6981(5) 0.9327(3) 0.6926(2) 0.0355(8) Uani 1 1 d . A .
H15 H 0.7194 0.9277 0.6266 0.043 Uiso 1 1 calc R . .
C16 C 0.5251(5) 0.8275(3) 0.71593(19) 0.0323(8) Uani 1 1 d . . .
C17 C 0.5982(5) 0.9649(3) 0.9884(2) 0.0375(8) Uani 1 1 d . . .
H17A H 0.7442 1.0214 1.0281 0.045 Uiso 1 1 calc R . .
H17B H 0.5577 0.8726 1.0053 0.045 Uiso 1 1 calc R . .
C18 C 1.0218(5) 1.1593(3) 0.7265(2) 0.0403(8) Uani 1 1 d DU A .
C181 C 0.8917(16) 1.2400(13) 0.6782(13) 0.118(6) Uani 0.586(16) 1 d PDU A 1
H18A H 0.8005 1.2825 0.7240 0.178 Uiso 0.586(16) 1 calc PR A 1
H18B H 0.7867 1.1776 0.6236 0.178 Uiso 0.586(16) 1 calc PR A 1
H18C H 1.0027 1.3126 0.6553 0.178 Uiso 0.586(16) 1 calc PR A 1
C182 C 1.172(3) 1.0974(10) 0.6587(11) 0.113(6) Uani 0.586(16) 1 d PDU A 1
H18D H 1.2543 1.0440 0.6913 0.169 Uiso 0.586(16) 1 calc PR A 1
H18E H 1.2863 1.1720 0.6389 0.169 Uiso 0.586(16) 1 calc PR A 1
H18F H 1.0740 1.0362 0.6020 0.169 Uiso 0.586(16) 1 calc PR A 1
C183 C 1.184(2) 1.2614(11) 0.8103(6) 0.072(3) Uani 0.586(16) 1 d PDU A 1
H18G H 1.0910 1.3008 0.8568 0.109 Uiso 0.586(16) 1 calc PR A 1
H18H H 1.2869 1.3360 0.7861 0.109 Uiso 0.586(16) 1 calc PR A 1
H18I H 1.2781 1.2127 0.8415 0.109 Uiso 0.586(16) 1 calc PR A 1
C19 C 0.3742(5) 0.7067(3) 0.6391(2) 0.0373(8) Uani 1 1 d D A .
C191 C 0.4340(7) 0.7218(4) 0.5378(2) 0.0602(11) Uani 1 1 d D . .
H19A H 0.4054 0.8075 0.5251 0.090 Uiso 1 1 calc R A .
H19B H 0.3362 0.6423 0.4906 0.090 Uiso 1 1 calc R . .
H19C H 0.5985 0.7251 0.5329 0.090 Uiso 1 1 calc R . .
C192 C 0.1154(6) 0.7010(4) 0.6422(3) 0.0598(11) Uani 1 1 d D . .
H19D H 0.0697 0.6892 0.7056 0.090 Uiso 1 1 calc R A .
H19E H 0.0217 0.6227 0.5930 0.090 Uiso 1 1 calc R . .
H19F H 0.0894 0.7875 0.6298 0.090 Uiso 1 1 calc R . .
C193 C 0.4156(6) 0.5695(3) 0.6537(2) 0.0560(10) Uani 1 1 d D . .
H19G H 0.5816 0.5747 0.6525 0.084 Uiso 1 1 calc R A .
H19H H 0.3249 0.4938 0.6020 0.084 Uiso 1 1 calc R . .
H19I H 0.3667 0.5523 0.7157 0.084 Uiso 1 1 calc R . .
C184 C 1.2537(16) 1.1833(19) 0.7822(10) 0.066(4) Uani 0.414(16) 1 d PDU A 2
H18J H 1.2380 1.2040 0.8511 0.100 Uiso 0.414(16) 1 calc PR A 2
H18K H 1.3658 1.2618 0.7657 0.100 Uiso 0.414(16) 1 calc PR A 2
H18L H 1.3091 1.1000 0.7664 0.100 Uiso 0.414(16) 1 calc PR A 2
C185 C 0.937(3) 1.2902(10) 0.7446(12) 0.068(5) Uani 0.414(16) 1 d PDU A 2
H18M H 0.7872 1.2728 0.7065 0.102 Uiso 0.414(16) 1 calc PR A 2
H18N H 1.0517 1.3659 0.7261 0.102 Uiso 0.414(16) 1 calc PR A 2
H18O H 0.9186 1.3162 0.8130 0.102 Uiso 0.414(16) 1 calc PR A 2
C186 C 1.045(3) 1.1271(13) 0.6195(6) 0.058(4) Uani 0.414(16) 1 d PDU A 2
H18P H 0.8941 1.1141 0.5833 0.088 Uiso 0.414(16) 1 calc PR A 2
H18Q H 1.0958 1.0421 0.6031 0.088 Uiso 0.414(16) 1 calc PR A 2
H18R H 1.1604 1.2043 0.6030 0.088 Uiso 0.414(16) 1 calc PR A 2
N20 N 0.2985(5) 1.6162(3) 1.0103(2) 0.0622(9) Uani 1 1 d . . .
C20 C 0.2664(6) 1.5312(4) 1.0531(3) 0.0524(10) Uani 1 1 d . . .
C21 C 0.2229(7) 1.4217(4) 1.1080(3) 0.0708(12) Uani 1 1 d . . .
H21A H 0.2036 1.3317 1.0645 0.106 Uiso 1 1 calc R . .
H21B H 0.0809 1.4210 1.1396 0.106 Uiso 1 1 calc R . .
H21C H 0.3552 1.4388 1.1566 0.106 Uiso 1 1 calc R . .

loop_
_atom_site_aniso_label
_atom_site_aniso_U_11
_atom_site_aniso_U_22
_atom_site_aniso_U_33
_atom_site_aniso_U_23
_atom_site_aniso_U_13
_atom_site_aniso_U_12
O1 0.0384(16) 0.0443(15) 0.0364(16) 0.0146(12) 0.0091(12) -0.0056(11)
C11 0.0273(18) 0.0332(16) 0.0355(17) 0.0102(13) 0.0076(14) 0.0036(14)
C11B 0.0273(18) 0.0332(16) 0.0355(17) 0.0102(13) 0.0076(14) 0.0036(14)
C12 0.0316(19) 0.0390(17) 0.0288(17) 0.0101(14) 0.0081(14) 0.0064(15)
C13 0.0356(19) 0.0315(16) 0.0332(18) 0.0018(13) 0.0024(14) 0.0025(14)
C14 0.0301(18) 0.0323(17) 0.0346(17) 0.0069(14) 0.0070(14) 0.0045(14)
C15 0.0374(19) 0.0429(18) 0.0250(16) 0.0088(14) 0.0101(14) 0.0060(15)
C16 0.0305(18) 0.0341(17) 0.0296(17) 0.0056(13) 0.0051(14) 0.0042(14)
C17 0.038(2) 0.0410(18) 0.0300(17) 0.0082(14) 0.0043(14) 0.0036(15)
C18 0.037(2) 0.0400(18) 0.0394(19) 0.0130(15) 0.0096(15) -0.0021(15)
C181 0.068(6) 0.099(9) 0.184(14) 0.106(10) -0.040(7) -0.032(5)
C182 0.108(10) 0.073(6) 0.136(11) 0.007(6) 0.093(10) -0.017(5)
C183 0.071(6) 0.059(6) 0.069(5) 0.028(4) -0.001(4) -0.023(5)
C19 0.0321(19) 0.0387(18) 0.0364(18) 0.0045(14) 0.0052(14) 0.0034(15)
C191 0.071(3) 0.060(2) 0.0304(19) -0.0013(16) 0.0008(18) -0.009(2)
C192 0.043(2) 0.070(2) 0.052(2) -0.0024(18) -0.0035(18) 0.0026(19)
C193 0.057(3) 0.042(2) 0.058(2) -0.0018(17) 0.0031(19) 0.0012(18)
C184 0.036(5) 0.080(10) 0.076(8) 0.034(7) 0.004(5) -0.009(5)
C185 0.064(9) 0.040(6) 0.107(10) 0.026(6) 0.052(8) 0.011(6)
C186 0.072(9) 0.052(6) 0.053(5) 0.025(4) 0.032(5) 0.004(6)
N20 0.058(2) 0.065(2) 0.062(2) 0.0275(17) 0.0082(17) 0.0037(17)
C20 0.037(2) 0.067(2) 0.052(2) 0.021(2) 0.0012(17) 0.0056(19)
C21 0.054(3) 0.086(3) 0.083(3) 0.050(2) 0.011(2) 0.015(2)

loop_
_atom_type_symbol
_atom_type_description
_atom_type_scat_dispersion_real
_atom_type_scat_dispersion_imag
_atom_type_scat_source
C C 0.0033 0.0016 'International Tables Vol C Tables 4.2.6.8 and 6.1.1.4'
H H 0.0000 0.0000 'International Tables Vol C Tables 4.2.6.8 and 6.1.1.4'
N N 0.0061 0.0033 'International Tables Vol C Tables 4.2.6.8 and 6.1.1.4'
O O 0.0106 0.0060 'International Tables Vol C Tables 4.2.6.8 and 6.1.1.4'

loop_
_geom_angle_atom_site_label_1
_geom_angle_atom_site_label_2
_geom_angle_atom_site_label_3
_geom_angle
_geom_angle_site_symmetry_1
_geom_angle_site_symmetry_3
C11 O1 H1 114(3) . .
O1 C11 C12 120.3(3) . .
O1 C11 C16 118.1(3) . .
C12 C11 C16 121.5(2) . .
C13 C12 C11 118.5(3) . .
C13 C12 C17 119.8(3) . .
C11 C12 C17 121.7(2) . .
C14 C13 C12 122.7(3) . .
C14 C13 H13 118.6 . .
C12 C13 H13 118.6 . .
C15 C14 C13 116.3(3) . .
C15 C14 C18 121.8(3) . .
C13 C14 C18 121.9(3) . .
C14 C15 C16 124.8(3) . .
C14 C15 H15 117.6 . .
C16 C15 H15 117.6 . .
C15 C16 C11 116.1(3) . .
C15 C16 C19 121.9(2) . .
C11 C16 C19 121.9(2) . .
C12 C17 C17 112.1(3) . 2_677
C12 C17 H17A 109.2 . .
C17 C17 H17A 109.2 2_677 .
C12 C17 H17B 109.2 . .
C17 C17 H17B 109.2 2_677 .
H17A C17 H17B 107.9 . .
C181 C18 C184 138.2(6) . .
C181 C18 C182 110.7(7) . .
C184 C18 C182 73.1(7) . .
C181 C18 C186 71.5(6) . .
C184 C18 C186 109.7(7) . .
C182 C18 C186 40.8(5) . .
C181 C18 C185 37.7(5) . .
C184 C18 C185 110.9(7) . .
C182 C18 C185 137.1(7) . .
C186 C18 C185 105.7(6) . .
C181 C18 C183 107.3(5) . .
C184 C18 C183 39.1(5) . .
C182 C18 C183 107.5(6) . .
C186 C18 C183 131.5(6) . .
C185 C18 C183 73.1(6) . .
C181 C18 C14 107.6(4) . .
C184 C18 C14 109.5(5) . .
C182 C18 C14 110.3(4) . .
C186 C18 C14 112.9(5) . .
C185 C18 C14 108.1(5) . .
C183 C18 C14 113.3(4) . .
C18 C181 H18A 109.5 . .
C18 C181 H18B 109.5 . .
H18A C181 H18B 109.5 . .
C18 C181 H18C 109.5 . .
H18A C181 H18C 109.5 . .
H18B C181 H18C 109.5 . .
C18 C182 H18D 109.5 . .
C18 C182 H18E 109.5 . .
H18D C182 H18E 109.5 . .
C18 C182 H18F 109.5 . .
H18D C182 H18F 109.5 . .
H18E C182 H18F 109.5 . .
C18 C183 H18G 109.5 . .
C18 C183 H18H 109.5 . .
H18G C183 H18H 109.5 . .
C18 C183 H18I 109.5 . .
H18G C183 H18I 109.5 . .
H18H C183 H18I 109.5 . .
C193 C19 C16 110.2(3) . .
C193 C19 C192 110.1(3) . .
C16 C19 C192 110.7(3) . .
C193 C19 C191 107.0(3) . .
C16 C19 C191 111.6(2) . .
C192 C19 C191 107.1(3) . .
C19 C191 H19A 109.5 . .
C19 C191 H19B 109.5 . .
H19A C191 H19B 109.5 . .
C19 C191 H19C 109.5 . .
H19A C191 H19C 109.5 . .
H19B C191 H19C 109.5 . .
C19 C192 H19D 109.5 . .
C19 C192 H19E 109.5 . .
H19D C192 H19E 109.5 . .
C19 C192 H19F 109.5 . .
H19D C192 H19F 109.5 . .
H19E C192 H19F 109.5 . .
C19 C193 H19G 109.5 . .
C19 C193 H19H 109.5 . .
H19G C193 H19H 109.5 . .
C19 C193 H19I 109.5 . .
H19G C193 H19I 109.5 . .
H19H C193 H19I 109.5 . .
C18 C184 H18J 109.5 . .
C18 C184 H18K 109.5 . .
H18J C184 H18K 109.5 . .
C18 C184 H18L 109.5 . .
H18J C184 H18L 109.5 . .
H18K C184 H18L 109.5 . .
C18 C185 H18M 109.5 . .
C18 C185 H18N 109.5 . .
H18M C185 H18N 109.5 . .
C18 C185 H18O 109.5 . .
H18M C185 H18O 109.5 . .
H18N C185 H18O 109.5 . .
C18 C186 H18P 109.5 . .
C18 C186 H18Q 109.5 . .
H18P C186 H18Q 109.5 . .
C18 C186 H18R 109.5 . .
H18P C186 H18R 109.5 . .
H18Q C186 H18R 109.5 . .
N20 C20 C21 179.5(4) . .
C20 C21 H21A 109.5 . .
C20 C21 H21B 109.5 . .
H21A C21 H21B 109.5 . .
C20 C21 H21C 109.5 . .
H21A C21 H21C 109.5 . .
H21B C21 H21C 109.5 . .

loop_
_geom_bond_atom_site_label_1
_geom_bond_atom_site_label_2
_geom_bond_distance
_geom_bond_site_symmetry_2
O1 C11 1.380(3) .
O1 H1 0.81(4) .
C11 C12 1.398(4) .
C11 C16 1.401(4) .
C12 C13 1.387(4) .
C12 C17 1.512(4) .
C13 C14 1.385(4) .
C13 H13 0.9500 .
C14 C15 1.382(4) .
C14 C18 1.537(4) .
C15 C16 1.393(4) .
C15 H15 0.9500 .
C16 C19 1.532(4) .
C17 C17 1.540(6) 2_677
C17 H17A 0.9900 .
C17 H17B 0.9900 .
C18 C181 1.497(8) .
C18 C184 1.498(9) .
C18 C182 1.512(8) .
C18 C186 1.521(8) .
C18 C185 1.526(9) .
C18 C183 1.530(7) .
C181 H18A 0.9800 .
C181 H18B 0.9800 .
C181 H18C 0.9800 .
C182 H18D 0.9800 .
C182 H18E 0.9800 .
C182 H18F 0.9800 .
C183 H18G 0.9800 .
C183 H18H 0.9800 .
C183 H18I 0.9800 .
C19 C193 1.530(4) .
C19 C192 1.533(4) .
C19 C191 1.535(4) .
C191 H19A 0.9800 .
C191 H19B 0.9800 .
C191 H19C 0.9800 .
C192 H19D 0.9800 .
C192 H19E 0.9800 .
C192 H19F 0.9800 .
C193 H19G 0.9800 .
C193 H19H 0.9800 .
C193 H19I 0.9800 .
C184 H18J 0.9800 .
C184 H18K 0.9800 .
C184 H18L 0.9800 .
C185 H18M 0.9800 .
C185 H18N 0.9800 .
C185 H18O 0.9800 .
C186 H18P 0.9800 .
C186 H18Q 0.9800 .
C186 H18R 0.9800 .
N20 C20 1.136(4) .
C20 C21 1.463(5) .
C21 H21A 0.9800 .
C21 H21B 0.9800 .
C21 H21C 0.9800 .

loop_
_geom_torsion_atom_site_label_1
_geom_torsion_atom_site_label_2
_geom_torsion_atom_site_label_3
_geom_torsion_atom_site_label_4
_geom_torsion
_geom_torsion_site_symmetry_4
O1 C11 C12 C13 179.7(3) .
C16 C11 C12 C13 -1.3(5) .
O1 C11 C12 C17 -4.0(5) .
C16 C11 C12 C17 175.1(3) .
C11 C12 C13 C14 1.1(5) .
C17 C12 C13 C14 -175.3(3) .
C12 C13 C14 C15 -0.6(5) .
C12 C13 C14 C18 177.2(3) .
C13 C14 C15 C16 0.4(5) .
C18 C14 C15 C16 -177.5(3) .
C14 C15 C16 C11 -0.5(5) .
C14 C15 C16 C19 -179.6(3) .
O1 C11 C16 C15 -180.0(3) .
C12 C11 C16 C15 1.0(4) .
O1 C11 C16 C19 -0.9(4) .
C12 C11 C16 C19 -180.0(3) .
C13 C12 C17 C17 94.1(4) 2_677
C11 C12 C17 C17 -82.2(4) 2_677
C15 C14 C18 C181 69.4(9) .
C13 C14 C18 C181 -108.3(9) .
C15 C14 C18 C184 -130.0(9) .
C13 C14 C18 C184 52.2(9) .
C15 C14 C18 C182 -51.4(9) .
C13 C14 C18 C182 130.8(9) .
C15 C14 C18 C186 -7.5(8) .
C13 C14 C18 C186 174.8(8) .
C15 C14 C18 C185 109.1(8) .
C13 C14 C18 C185 -68.7(8) .
C15 C14 C18 C183 -172.0(7) .
C13 C14 C18 C183 10.2(8) .
C15 C16 C19 C193 116.8(3) .
C11 C16 C19 C193 -62.2(4) .
C15 C16 C19 C192 -121.1(3) .
C11 C16 C19 C192 59.9(4) .
C15 C16 C19 C191 -2.0(4) .
C11 C16 C19 C191 179.0(3) .
